data_4314492
loop_
_publ_author_name
'Dmitry Pogozhev'
'St\'ephane A. Baudron'
'Mir Wais Hosseini'

_publ_contact_author
; Prof Mir Wais Hosseini
  Laboratoire de Chimie de Coordination Organique, 
  UMR CNRS 7140, Universit\'e Louis Pasteur,
  F-67000 Strasbourg, France 
;
_publ_contact_author_email hosseini@unistra.fr
_publ_contact_author_fax '33 3 68 85 13 23'
_publ_contact_author_phone '33 3 68 85 13 25'
_publ_section_title
;
 Assembly of Heteroleptic Copper Complexes with Silver Salts: From
 Discrete Trinuclear Complexes to Infinite Networks
;
_journal_name_full 'Inorganic Chemistry'
_journal_page_first 331
_journal_page_last 338
_journal_paper_doi 10.1021/ic902057d
_journal_volume 49
_journal_year 2010
_chemical_formula_moiety 'C49 H38 Ag Cu2 F3 N10 O7 S, C8 H10 '
_chemical_formula_sum 'C57 H48 Ag Cu2 F3 N10 O7 S'
_chemical_formula_weight 1309.09
_chemical_name_systematic
;
 ?
;
_space_group_IT_number 2
_symmetry_cell_setting triclinic
_symmetry_space_group_name_Hall '-P 1'
_symmetry_space_group_name_H-M 'P -1'
_atom_sites_solution_hydrogens geom
_atom_sites_solution_primary direct
_atom_sites_solution_secondary difmap
_audit_creation_method SHELXL-97
_cell_angle_alpha 74.9010(10)
_cell_angle_beta 82.2040(10)
_cell_angle_gamma 64.6080(10)
_cell_formula_units_Z 2
_cell_length_a 11.9313(2)
_cell_length_b 12.1710(3)
_cell_length_c 21.7466(5)
_cell_measurement_reflns_used 9950
_cell_measurement_temperature 173(2)
_cell_measurement_theta_max 27.50
_cell_measurement_theta_min 2.32
_cell_volume 2753.35(11)
_computing_cell_refinement 'Bruker SAINT'
_computing_data_collection 'Bruker APEX2'
_computing_data_reduction 'Bruker SAINT'
_computing_molecular_graphics 'Bruker SHELXTL'
_computing_publication_material 'Bruker SHELXTL'
_computing_structure_refinement 'SHELXL-97 (Sheldrick, 2008)'
_computing_structure_solution 'SHELXS-97 (Sheldrick, 2008)'
_diffrn_ambient_temperature 173(2)
_diffrn_measured_fraction_theta_full 0.979
_diffrn_measured_fraction_theta_max 0.979
_diffrn_measurement_device_type 'Bruker APEX-II CCD'
_diffrn_measurement_method '\f and \w scans'
_diffrn_radiation_monochromator graphite
_diffrn_radiation_source 'fine-focus sealed tube'
_diffrn_radiation_type MoK\a
_diffrn_radiation_wavelength 0.71073
_diffrn_reflns_av_R_equivalents 0.0280
_diffrn_reflns_av_sigmaI/netI 0.0372
_diffrn_reflns_limit_h_max 15
_diffrn_reflns_limit_h_min -15
_diffrn_reflns_limit_k_max 15
_diffrn_reflns_limit_k_min -15
_diffrn_reflns_limit_l_max 28
_diffrn_reflns_limit_l_min -26
_diffrn_reflns_number 31895
_diffrn_reflns_theta_full 27.50
_diffrn_reflns_theta_max 27.50
_diffrn_reflns_theta_min 1.90
_exptl_absorpt_coefficient_mu 1.229
_exptl_absorpt_correction_T_max 0.9189
_exptl_absorpt_correction_T_min 0.8870
_exptl_absorpt_correction_type multi-scan
_exptl_absorpt_process_details sadabs
_exptl_crystal_colour dark-orange
_exptl_crystal_density_diffrn 1.579
_exptl_crystal_density_meas ?
_exptl_crystal_density_method 'not measured'
_exptl_crystal_description prism
_exptl_crystal_F_000 1328
_exptl_crystal_size_max 0.10
_exptl_crystal_size_mid 0.10
_exptl_crystal_size_min 0.07
_refine_diff_density_max 0.875
_refine_diff_density_min -1.187
_refine_diff_density_rms 0.137
_refine_ls_extinction_method none
_refine_ls_goodness_of_fit_ref 1.172
_refine_ls_hydrogen_treatment constr
_refine_ls_matrix_type full
_refine_ls_number_parameters 730
_refine_ls_number_reflns 12394
_refine_ls_number_restraints 0
_refine_ls_restrained_S_all 1.172
_refine_ls_R_factor_all 0.0552
_refine_ls_R_factor_gt 0.0464
_refine_ls_shift/su_max 0.001
_refine_ls_shift/su_mean 0.000
_refine_ls_structure_factor_coef Fsqd
_refine_ls_weighting_details 'calc w=1/[\s^2^(Fo^2^)+(0.0433P)^2^+3.1444P] where P=(Fo^2^+2Fc^2^)/3'
_refine_ls_weighting_scheme calc
_refine_ls_wR_factor_gt 0.1131
_refine_ls_wR_factor_ref 0.1191
_reflns_number_gt 10793
_reflns_number_total 12394
_reflns_threshold_expression >2sigma(I)
_cod_data_source_file ic902057d_si_001_11.cif
_cod_data_source_block compound14
_cod_depositor_comments
;
The following automatic conversions were performed:

'_symmetry_cell_setting' value 'Triclinic' changed to 'triclinic'
according to the built-in table from CIF Core dictionary named
'cif_core.dic' version 2.4.1 from 2010-06-29.

Automatic conversion script
Id: cif_fix_values 1646 2011-03-28 12:23:43Z adriana 

The following automatic conversions were performed:

'_exptl_crystal_density_meas' value 'not measured' was changed to '?'
- the value is perceived as not measured.

Automatic conversion script
Id: cif_fix_values 3008 2015-01-20 13:52:24Z robertas 
;
_cod_original_cell_volume 2753.35(10)
_cod_original_sg_symbol_H-M 'P -1 '
_cod_database_code 4314492

loop_
_symmetry_equiv_pos_as_xyz
'x, y, z'
'-x, -y, -z'

loop_
_atom_site_label
_atom_site_type_symbol
_atom_site_fract_x
_atom_site_fract_y
_atom_site_fract_z
_atom_site_U_iso_or_equiv
_atom_site_adp_type
_atom_site_occupancy
_atom_site_symmetry_multiplicity
_atom_site_calc_flag
_atom_site_refinement_flags
_atom_site_disorder_assembly
_atom_site_disorder_group
C1 C 0.9112(3) -0.5718(3) 0.16516(17) 0.0334(7) Uani 1 1 d . . .
H1 H 0.9881 -0.6381 0.1638 0.040 Uiso 1 1 calc R . .
C2 C 0.8161(3) -0.5766(3) 0.21058(17) 0.0356(8) Uani 1 1 d . . .
H2 H 0.8187 -0.6443 0.2434 0.043 Uiso 1 1 calc R . .
C3 C 0.7192(3) -0.4617(3) 0.19667(15) 0.0296(7) Uani 1 1 d . . .
H3 H 0.6428 -0.4363 0.2183 0.035 Uiso 1 1 calc R . .
C4 C 0.7568(3) -0.3883(3) 0.14316(14) 0.0246(6) Uani 1 1 d . . .
C5 C 0.6910(3) -0.2623(3) 0.11446(14) 0.0239(6) Uani 1 1 d . . .
C6 C 0.7335(3) -0.1933(3) 0.06321(14) 0.0256(6) Uani 1 1 d . . .
C7 C 0.6684(3) -0.0665(3) 0.03074(16) 0.0306(7) Uani 1 1 d . . .
H7 H 0.5877 -0.0133 0.0398 0.037 Uiso 1 1 calc R . .
C8 C 0.7464(3) -0.0375(3) -0.01622(17) 0.0375(8) Uani 1 1 d . . .
H8 H 0.7295 0.0390 -0.0448 0.045 Uiso 1 1 calc R . .
C9 C 0.8572(3) -0.1461(3) -0.01275(16) 0.0336(7) Uani 1 1 d . . .
H9 H 0.9261 -0.1519 -0.0397 0.040 Uiso 1 1 calc R . .
C10 C 0.5674(3) -0.1951(3) 0.14359(14) 0.0245(6) Uani 1 1 d . . .
C11 C 0.4690(3) -0.2289(3) 0.14571(15) 0.0260(6) Uani 1 1 d . . .
H11 H 0.4797 -0.2958 0.1290 0.031 Uiso 1 1 calc R . .
C12 C 0.3555(3) -0.1633(3) 0.17255(14) 0.0257(6) Uani 1 1 d . . .
H12 H 0.2903 -0.1869 0.1744 0.031 Uiso 1 1 calc R . .
C13 C 0.3389(3) -0.0626(3) 0.19668(14) 0.0225(6) Uani 1 1 d . . .
C14 C 0.4362(3) -0.0288(3) 0.19635(15) 0.0267(6) Uani 1 1 d . . .
H14 H 0.4254 0.0375 0.2137 0.032 Uiso 1 1 calc R . .
C15 C 0.5500(3) -0.0957(3) 0.16971(16) 0.0282(7) Uani 1 1 d . . .
H15 H 0.6158 -0.0738 0.1693 0.034 Uiso 1 1 calc R . .
C16 C 0.1958(3) 0.0799(3) 0.26382(15) 0.0272(6) Uani 1 1 d . . .
H16 H 0.2566 0.0862 0.2836 0.033 Uiso 1 1 calc R . .
C17 C 0.1066(3) 0.0250(3) 0.20248(16) 0.0290(7) Uani 1 1 d . . .
H17 H 0.0930 -0.0116 0.1733 0.035 Uiso 1 1 calc R . .
C18 C 0.0197(3) 0.1041(3) 0.23572(16) 0.0304(7) Uani 1 1 d . . .
H18 H -0.0655 0.1316 0.2330 0.036 Uiso 1 1 calc R . .
C19 C 1.3023(3) -0.7458(4) 0.0909(2) 0.0428(9) Uani 1 1 d . . .
H19A H 1.2527 -0.7797 0.1215 0.064 Uiso 1 1 calc R . .
H19B H 1.3672 -0.7451 0.1123 0.064 Uiso 1 1 calc R . .
H19C H 1.3383 -0.7964 0.0601 0.064 Uiso 1 1 calc R . .
C20 C 1.2224(3) -0.6151(3) 0.05786(17) 0.0326(7) Uani 1 1 d . . .
C21 C 1.2723(3) -0.5437(3) 0.01058(16) 0.0324(7) Uani 1 1 d . . .
C22 C 1.2017(3) -0.4209(3) -0.02273(16) 0.0324(7) Uani 1 1 d . . .
C23 C 1.2622(4) -0.3538(4) -0.07353(19) 0.0442(9) Uani 1 1 d . . .
H23A H 1.2018 -0.2719 -0.0913 0.066 Uiso 1 1 calc R . .
H23B H 1.2963 -0.3995 -0.1064 0.066 Uiso 1 1 calc R . .
H23C H 1.3274 -0.3469 -0.0556 0.066 Uiso 1 1 calc R . .
C24 C 1.4027(3) -0.6000(4) -0.00566(18) 0.0400(9) Uani 1 1 d . . .
C25 C 0.6236(3) 0.7898(4) 0.34281(18) 0.0370(8) Uani 1 1 d . . .
H25 H 0.6924 0.8091 0.3345 0.044 Uiso 1 1 calc R . .
C26 C 0.6172(3) 0.6878(4) 0.3268(2) 0.0444(9) Uani 1 1 d . . .
H26 H 0.6791 0.6298 0.3065 0.053 Uiso 1 1 calc R . .
C27 C 0.5032(3) 0.6904(3) 0.34673(17) 0.0351(8) Uani 1 1 d . . .
H27 H 0.4725 0.6337 0.3433 0.042 Uiso 1 1 calc R . .
C28 C 0.4394(3) 0.7973(3) 0.37402(15) 0.0271(6) Uani 1 1 d . . .
C29 C 0.3180(3) 0.8420(3) 0.39838(14) 0.0244(6) Uani 1 1 d . . .
C30 C 0.2606(3) 0.9482(3) 0.42365(14) 0.0238(6) Uani 1 1 d . . .
C31 C 0.1339(3) 1.0053(3) 0.44297(15) 0.0293(7) Uani 1 1 d . . .
H31 H 0.0735 0.9757 0.4438 0.035 Uiso 1 1 calc R . .
C32 C 0.1175(3) 1.1123(3) 0.46010(17) 0.0326(7) Uani 1 1 d . . .
H32 H 0.0440 1.1691 0.4747 0.039 Uiso 1 1 calc R . .
C33 C 0.2331(3) 1.1192(3) 0.45131(16) 0.0295(7) Uani 1 1 d . . .
H33 H 0.2479 1.1830 0.4596 0.035 Uiso 1 1 calc R . .
C34 C 0.2427(3) 0.7719(3) 0.39552(14) 0.0255(6) Uani 1 1 d . . .
C35 C 0.2291(3) 0.7503(3) 0.33751(15) 0.0304(7) Uani 1 1 d . . .
H35 H 0.2666 0.7806 0.3008 0.037 Uiso 1 1 calc R . .
C36 C 0.1605(3) 0.6844(3) 0.33379(15) 0.0312(7) Uani 1 1 d . . .
H36 H 0.1507 0.6713 0.2950 0.037 Uiso 1 1 calc R . .
C37 C 0.1073(3) 0.6389(3) 0.38913(15) 0.0257(6) Uani 1 1 d . . .
C38 C 0.1200(3) 0.6583(3) 0.44671(16) 0.0316(7) Uani 1 1 d . . .
H38 H 0.0836 0.6267 0.4835 0.038 Uiso 1 1 calc R . .
C39 C 0.1876(3) 0.7257(3) 0.44980(15) 0.0300(7) Uani 1 1 d . . .
H39 H 0.1957 0.7396 0.4887 0.036 Uiso 1 1 calc R . .
C40 C 0.0768(3) 0.4700(3) 0.36055(17) 0.0305(7) Uani 1 1 d . . .
H40 H 0.1547 0.4357 0.3414 0.037 Uiso 1 1 calc R . .
C41 C -0.0821(3) 0.5923(3) 0.40924(17) 0.0331(7) Uani 1 1 d . . .
H41 H -0.1338 0.6556 0.4295 0.040 Uiso 1 1 calc R . .
C42 C -0.1091(3) 0.5043(3) 0.39606(16) 0.0303(7) Uani 1 1 d . . .
H42 H -0.1842 0.4970 0.4060 0.036 Uiso 1 1 calc R . .
C43 C 0.8531(3) 0.9813(4) 0.3656(2) 0.0429(9) Uani 1 1 d . . .
H43A H 0.8769 0.9004 0.3572 0.064 Uiso 1 1 calc R . .
H43B H 0.9074 0.9754 0.3962 0.064 Uiso 1 1 calc R . .
H43C H 0.8589 1.0385 0.3268 0.064 Uiso 1 1 calc R . .
C44 C 0.7215(3) 1.0275(3) 0.39154(16) 0.0312(7) Uani 1 1 d . . .
C45 C 0.6634(3) 1.1443(3) 0.40801(15) 0.0281(7) Uani 1 1 d . . .
C46 C 0.5429(3) 1.1891(3) 0.43698(15) 0.0289(7) Uani 1 1 d . . .
C47 C 0.4906(4) 1.3111(4) 0.45671(18) 0.0388(8) Uani 1 1 d . . .
H47A H 0.4090 1.3268 0.4753 0.058 Uiso 1 1 calc R . .
H47B H 0.4860 1.3770 0.4201 0.058 Uiso 1 1 calc R . .
H47C H 0.5434 1.3078 0.4874 0.058 Uiso 1 1 calc R . .
C48 C 0.7327(3) 1.2193(4) 0.39614(16) 0.0332(7) Uani 1 1 d . . .
C49 C 0.5205(4) 1.2922(5) 0.2230(2) 0.0564(12) Uani 1 1 d . . .
N1 N 0.8777(2) -0.4608(2) 0.12446(13) 0.0265(5) Uani 1 1 d . . .
N2 N 0.8513(2) -0.2400(3) 0.03409(12) 0.0270(6) Uani 1 1 d . . .
N3 N 0.2197(2) 0.0099(2) 0.22078(12) 0.0228(5) Uani 1 1 d . . .
N4 N 0.0760(2) 0.1381(3) 0.27426(13) 0.0289(6) Uani 1 1 d . . .
N5 N 1.5066(3) -0.6462(4) -0.01800(19) 0.0570(10) Uani 1 1 d . . .
N6 N 0.5190(2) 0.8553(3) 0.37133(13) 0.0283(6) Uani 1 1 d . . .
N7 N 0.3194(2) 1.0226(2) 0.42962(12) 0.0250(5) Uani 1 1 d . . .
N8 N 0.0373(2) 0.5694(2) 0.38655(13) 0.0265(6) Uani 1 1 d . . .
N9 N -0.0097(3) 0.4274(3) 0.36584(14) 0.0298(6) Uani 1 1 d . . .
N10 N 0.7911(3) 1.2765(3) 0.38580(16) 0.0458(8) Uani 1 1 d . . .
O1 O 1.1096(2) -0.5752(2) 0.07552(12) 0.0367(6) Uani 1 1 d . . .
O2 O 1.0876(2) -0.3619(2) -0.01145(11) 0.0332(5) Uani 1 1 d . . .
O3 O 0.6696(2) 0.9542(2) 0.39744(12) 0.0335(5) Uani 1 1 d . . .
O4 O 0.4750(2) 1.1294(2) 0.44814(11) 0.0308(5) Uani 1 1 d . . .
O5 O 0.4544(3) 1.1381(2) 0.30523(12) 0.0441(6) Uani 1 1 d . . .
O6 O 0.2959(3) 1.3080(3) 0.23813(15) 0.0550(8) Uani 1 1 d . . .
O7 O 0.3787(3) 1.3474(3) 0.32169(15) 0.0515(7) Uani 1 1 d . . .
F1 F 0.6227(3) 1.2583(3) 0.25335(14) 0.0812(10) Uani 1 1 d . . .
F2 F 0.4866(3) 1.4103(3) 0.19307(17) 0.1025(13) Uani 1 1 d . . .
F3 F 0.5480(3) 1.2244(4) 0.17964(14) 0.0937(12) Uani 1 1 d . . .
S1 S 0.39762(8) 1.27007(8) 0.27846(4) 0.03371(19) Uani 1 1 d . . .
Cu1 Cu 0.98067(3) -0.40764(4) 0.056355(18) 0.02584(10) Uani 1 1 d . . .
Cu2 Cu 0.49154(3) 0.99591(4) 0.408008(18) 0.02456(9) Uani 1 1 d . . .
Ag1 Ag 0.00486(3) 0.27010(3) 0.333247(16) 0.04343(9) Uani 1 1 d . . .
C50 C 1.1872(4) -0.2595(5) 0.0872(2) 0.0596(13) Uani 1 1 d . . .
H50 H 1.2494 -0.2573 0.0567 0.071 Uiso 1 1 calc R . .
C51 C 1.2007(4) -0.3693(5) 0.1299(3) 0.0609(13) Uani 1 1 d . . .
H51 H 1.2723 -0.4415 0.1286 0.073 Uiso 1 1 calc R . .
C52 C 1.1079(4) -0.3722(4) 0.1748(2) 0.0537(11) Uani 1 1 d . . .
H52 H 1.1165 -0.4472 0.2030 0.064 Uiso 1 1 calc R . .
C53 C 1.0018(4) -0.2650(4) 0.17832(18) 0.0397(8) Uani 1 1 d . . .
C55 C 0.9878(3) -0.1538(4) 0.13549(18) 0.0391(8) Uani 1 1 d . . .
C56 C 1.0819(4) -0.1532(4) 0.0895(2) 0.0470(10) Uani 1 1 d . . .
H56 H 1.0728 -0.0794 0.0601 0.056 Uiso 1 1 calc R . .
C57 C 0.9037(4) -0.2725(5) 0.2291(2) 0.0588(12) Uani 1 1 d . . .
H57A H 0.8363 -0.1916 0.2257 0.088 Uiso 1 1 calc R . .
H57B H 0.9390 -0.3002 0.2704 0.088 Uiso 1 1 calc R . .
H57C H 0.8735 -0.3306 0.2233 0.088 Uiso 1 1 calc R . .
C58 C 0.8742(4) -0.0347(4) 0.1367(2) 0.0562(11) Uani 1 1 d . . .
H58A H 0.8817 0.0316 0.1035 0.084 Uiso 1 1 calc R . .
H58B H 0.8664 -0.0141 0.1773 0.084 Uiso 1 1 calc R . .
H58C H 0.8019 -0.0455 0.1302 0.084 Uiso 1 1 calc R . .

loop_
_atom_site_aniso_label
_atom_site_aniso_U_11
_atom_site_aniso_U_22
_atom_site_aniso_U_33
_atom_site_aniso_U_23
_atom_site_aniso_U_13
_atom_site_aniso_U_12
C1 0.0281(16) 0.0281(17) 0.0366(18) -0.0074(14) 0.0021(14) -0.0056(14)
C2 0.0348(18) 0.0296(18) 0.0377(19) -0.0035(14) 0.0000(15) -0.0117(15)
C3 0.0295(16) 0.0306(17) 0.0284(16) -0.0088(13) 0.0023(13) -0.0119(14)
C4 0.0245(14) 0.0259(16) 0.0230(14) -0.0086(12) 0.0015(11) -0.0088(12)
C5 0.0248(14) 0.0246(15) 0.0237(14) -0.0098(12) -0.0014(11) -0.0088(12)
C6 0.0220(14) 0.0285(16) 0.0243(15) -0.0084(12) -0.0003(12) -0.0073(13)
C7 0.0275(16) 0.0270(17) 0.0325(17) -0.0043(13) -0.0036(13) -0.0073(13)
C8 0.0379(19) 0.0333(19) 0.0343(18) 0.0019(14) -0.0013(15) -0.0133(15)
C9 0.0297(16) 0.0381(19) 0.0282(17) -0.0018(14) 0.0030(13) -0.0138(15)
C10 0.0231(14) 0.0232(15) 0.0243(15) -0.0058(11) 0.0002(11) -0.0069(12)
C11 0.0268(15) 0.0253(16) 0.0267(15) -0.0100(12) 0.0019(12) -0.0099(13)
C12 0.0272(15) 0.0278(16) 0.0266(15) -0.0096(12) 0.0017(12) -0.0143(13)
C13 0.0235(14) 0.0213(14) 0.0211(14) -0.0058(11) 0.0000(11) -0.0074(12)
C14 0.0269(15) 0.0241(15) 0.0320(16) -0.0121(12) 0.0013(12) -0.0104(13)
C15 0.0215(14) 0.0283(17) 0.0354(17) -0.0102(13) 0.0013(12) -0.0096(13)
C16 0.0287(15) 0.0284(16) 0.0290(16) -0.0115(13) 0.0008(12) -0.0135(13)
C17 0.0242(15) 0.0304(17) 0.0360(17) -0.0138(13) -0.0028(13) -0.0103(13)
C18 0.0249(15) 0.0308(17) 0.0379(18) -0.0116(14) 0.0006(13) -0.0121(13)
C19 0.0305(18) 0.039(2) 0.052(2) -0.0154(17) -0.0029(16) -0.0045(16)
C20 0.0257(15) 0.0377(19) 0.0370(18) -0.0198(15) -0.0012(13) -0.0088(14)
C21 0.0237(15) 0.044(2) 0.0319(17) -0.0216(15) 0.0028(13) -0.0104(14)
C22 0.0293(16) 0.047(2) 0.0259(16) -0.0180(14) 0.0036(13) -0.0161(15)
C23 0.0346(19) 0.058(3) 0.040(2) -0.0145(18) 0.0101(16) -0.0205(18)
C24 0.0291(18) 0.053(2) 0.040(2) -0.0261(17) 0.0040(15) -0.0115(17)
C25 0.0256(16) 0.052(2) 0.043(2) -0.0245(17) 0.0052(14) -0.0190(16)
C26 0.0295(18) 0.054(2) 0.054(2) -0.034(2) 0.0033(16) -0.0101(17)
C27 0.0355(18) 0.0337(19) 0.044(2) -0.0187(15) -0.0039(15) -0.0148(15)
C28 0.0316(16) 0.0310(17) 0.0270(15) -0.0090(13) -0.0021(13) -0.0187(14)
C29 0.0301(15) 0.0288(16) 0.0203(14) -0.0046(12) -0.0009(12) -0.0183(13)
C30 0.0252(14) 0.0284(16) 0.0243(14) -0.0068(12) 0.0000(12) -0.0168(13)
C31 0.0266(15) 0.0359(18) 0.0318(17) -0.0094(13) 0.0021(13) -0.0188(14)
C32 0.0259(16) 0.0343(18) 0.0405(19) -0.0139(15) 0.0037(14) -0.0134(14)
C33 0.0330(17) 0.0305(17) 0.0340(17) -0.0119(13) 0.0009(13) -0.0193(14)
C34 0.0317(16) 0.0266(16) 0.0245(15) -0.0050(12) -0.0021(12) -0.0180(13)
C35 0.0383(18) 0.0382(19) 0.0253(15) -0.0068(13) 0.0011(13) -0.0263(15)
C36 0.0429(19) 0.0406(19) 0.0229(15) -0.0086(13) -0.0008(13) -0.0283(16)
C37 0.0266(15) 0.0251(16) 0.0332(16) -0.0095(12) 0.0013(12) -0.0168(13)
C38 0.0418(19) 0.0376(19) 0.0263(16) -0.0089(13) 0.0043(14) -0.0272(16)
C39 0.0402(18) 0.0374(18) 0.0238(15) -0.0108(13) 0.0021(13) -0.0253(16)
C40 0.0294(16) 0.0265(16) 0.0433(19) -0.0153(14) 0.0041(14) -0.0159(14)
C41 0.0321(17) 0.0342(18) 0.0415(19) -0.0182(15) 0.0096(14) -0.0191(15)
C42 0.0304(16) 0.0313(17) 0.0369(18) -0.0118(14) 0.0056(13) -0.0194(14)
C43 0.0324(18) 0.052(2) 0.053(2) -0.0168(19) 0.0053(16) -0.0253(18)
C44 0.0272(16) 0.045(2) 0.0283(16) -0.0048(14) -0.0014(13) -0.0234(15)
C45 0.0334(16) 0.0379(18) 0.0245(15) -0.0063(13) 0.0010(12) -0.0263(15)
C46 0.0361(17) 0.0391(18) 0.0226(15) -0.0063(13) -0.0010(13) -0.0261(15)
C47 0.046(2) 0.046(2) 0.042(2) -0.0189(17) 0.0064(16) -0.0325(18)
C48 0.0352(17) 0.049(2) 0.0276(16) -0.0121(15) 0.0042(13) -0.0284(17)
C49 0.053(3) 0.076(3) 0.043(2) 0.004(2) -0.004(2) -0.039(2)
N1 0.0237(12) 0.0236(13) 0.0291(14) -0.0080(10) 0.0001(10) -0.0061(11)
N2 0.0247(13) 0.0313(15) 0.0246(13) -0.0075(11) 0.0014(10) -0.0110(11)
N3 0.0241(12) 0.0240(13) 0.0217(12) -0.0089(10) 0.0017(10) -0.0097(10)
N4 0.0298(14) 0.0263(14) 0.0326(14) -0.0112(11) 0.0037(11) -0.0120(11)
N5 0.0289(17) 0.081(3) 0.062(2) -0.039(2) 0.0071(16) -0.0132(17)
N6 0.0259(13) 0.0339(15) 0.0306(14) -0.0136(11) 0.0036(11) -0.0151(12)
N7 0.0264(13) 0.0282(14) 0.0286(13) -0.0097(11) 0.0033(10) -0.0181(11)
N8 0.0302(13) 0.0253(14) 0.0328(14) -0.0105(11) 0.0039(11) -0.0186(11)
N9 0.0314(14) 0.0262(14) 0.0402(16) -0.0131(12) 0.0025(12) -0.0175(12)
N10 0.0505(19) 0.066(2) 0.0427(18) -0.0181(16) 0.0110(15) -0.0444(18)
O1 0.0267(12) 0.0319(13) 0.0477(15) -0.0109(11) 0.0053(10) -0.0092(10)
O2 0.0254(11) 0.0396(14) 0.0315(12) -0.0112(10) 0.0036(9) -0.0099(10)
O3 0.0271(11) 0.0381(13) 0.0426(14) -0.0112(11) 0.0011(10) -0.0196(10)
O4 0.0328(12) 0.0405(14) 0.0325(12) -0.0138(10) 0.0058(9) -0.0262(11)
O5 0.0626(18) 0.0360(14) 0.0347(14) -0.0066(11) 0.0054(12) -0.0241(13)
O6 0.0474(16) 0.065(2) 0.0584(18) -0.0064(15) -0.0137(14) -0.0293(15)
O7 0.0564(18) 0.0448(17) 0.0603(18) -0.0251(14) -0.0035(14) -0.0192(14)
F1 0.0513(16) 0.132(3) 0.0677(19) 0.0025(18) -0.0062(14) -0.0573(18)
F2 0.097(3) 0.098(3) 0.100(3) 0.047(2) -0.014(2) -0.065(2)
F3 0.090(2) 0.166(4) 0.0462(17) -0.041(2) 0.0296(16) -0.072(2)
S1 0.0357(4) 0.0358(5) 0.0343(4) -0.0073(3) 0.0005(3) -0.0198(4)
Cu1 0.02134(18) 0.0279(2) 0.0278(2) -0.01025(15) 0.00137(14) -0.00809(15)
Cu2 0.02432(19) 0.0299(2) 0.0284(2) -0.01014(15) 0.00297(15) -0.01844(16)
Ag1 0.04097(16) 0.04006(17) 0.0633(2) -0.03435(14) 0.00771(13) -0.01947(13)
C50 0.051(3) 0.098(4) 0.057(3) -0.052(3) 0.013(2) -0.041(3)
C51 0.048(2) 0.072(3) 0.071(3) -0.049(3) -0.008(2) -0.013(2)
C52 0.062(3) 0.045(2) 0.057(3) -0.019(2) -0.021(2) -0.015(2)
C53 0.042(2) 0.050(2) 0.0371(19) -0.0134(16) -0.0082(16) -0.0240(18)
C55 0.0376(19) 0.047(2) 0.045(2) -0.0183(17) -0.0068(16) -0.0217(17)
C56 0.048(2) 0.065(3) 0.048(2) -0.022(2) 0.0019(18) -0.037(2)
C57 0.055(3) 0.085(4) 0.046(2) -0.007(2) -0.008(2) -0.040(3)
C58 0.042(2) 0.056(3) 0.075(3) -0.016(2) -0.011(2) -0.021(2)

loop_
_atom_type_symbol
_atom_type_description
_atom_type_scat_dispersion_real
_atom_type_scat_dispersion_imag
_atom_type_scat_source
C C 0.0030 0.0020 'International Tables Vol C Tables 4.2.6.8 and 6.1.1.4'
H H 0.0000 0.0000 'International Tables Vol C Tables 4.2.6.8 and 6.1.1.4'
N N 0.0060 0.0030 'International Tables Vol C Tables 4.2.6.8 and 6.1.1.4'
O O 0.0110 0.0060 'International Tables Vol C Tables 4.2.6.8 and 6.1.1.4'
F F 0.0170 0.0100 'International Tables Vol C Tables 4.2.6.8 and 6.1.1.4'
S S 0.1250 0.1230 'International Tables Vol C Tables 4.2.6.8 and 6.1.1.4'
Cu Cu 0.3200 1.2650 'International Tables Vol C Tables 4.2.6.8 and 6.1.1.4'
Ag Ag -0.8970 1.1020 'International Tables Vol C Tables 4.2.6.8 and 6.1.1.4'

loop_
_geom_angle_atom_site_label_1
_geom_angle_atom_site_label_2
_geom_angle_atom_site_label_3
_geom_angle
_geom_angle_site_symmetry_1
_geom_angle_site_symmetry_3
_geom_angle_publ_flag
N1 C1 C2 111.9(3) . . ?
N1 C1 H1 124.0 . . ?
C2 C1 H1 124.0 . . ?
C3 C2 C1 106.1(3) . . ?
C3 C2 H2 126.9 . . ?
C1 C2 H2 126.9 . . ?
C2 C3 C4 107.3(3) . . ?
C2 C3 H3 126.3 . . ?
C4 C3 H3 126.3 . . ?
C5 C4 N1 123.6(3) . . ?
C5 C4 C3 127.7(3) . . ?
N1 C4 C3 108.6(3) . . ?
C6 C5 C4 125.6(3) . . ?
C6 C5 C10 117.4(3) . . ?
C4 C5 C10 117.0(3) . . ?
C5 C6 N2 124.3(3) . . ?
C5 C6 C7 127.7(3) . . ?
N2 C6 C7 108.0(3) . . ?
C8 C7 C6 107.5(3) . . ?
C8 C7 H7 126.3 . . ?
C6 C7 H7 126.3 . . ?
C7 C8 C9 106.4(3) . . ?
C7 C8 H8 126.8 . . ?
C9 C8 H8 126.8 . . ?
N2 C9 C8 111.7(3) . . ?
N2 C9 H9 124.2 . . ?
C8 C9 H9 124.2 . . ?
C11 C10 C15 118.9(3) . . ?
C11 C10 C5 122.1(3) . . ?
C15 C10 C5 119.0(3) . . ?
C12 C11 C10 120.3(3) . . ?
C12 C11 H11 119.8 . . ?
C10 C11 H11 119.8 . . ?
C11 C12 C13 119.9(3) . . ?
C11 C12 H12 120.0 . . ?
C13 C12 H12 120.0 . . ?
C12 C13 C14 120.8(3) . . ?
C12 C13 N3 119.9(3) . . ?
C14 C13 N3 119.2(3) . . ?
C13 C14 C15 118.8(3) . . ?
C13 C14 H14 120.6 . . ?
C15 C14 H14 120.6 . . ?
C14 C15 C10 121.2(3) . . ?
C14 C15 H15 119.4 . . ?
C10 C15 H15 119.4 . . ?
N4 C16 N3 111.4(3) . . ?
N4 C16 H16 124.3 . . ?
N3 C16 H16 124.3 . . ?
C18 C17 N3 105.8(3) . . ?
C18 C17 H17 127.1 . . ?
N3 C17 H17 127.1 . . ?
C17 C18 N4 110.0(3) . . ?
C17 C18 H18 125.0 . . ?
N4 C18 H18 125.0 . . ?
C20 C19 H19A 109.5 . . ?
C20 C19 H19B 109.5 . . ?
H19A C19 H19B 109.5 . . ?
C20 C19 H19C 109.5 . . ?
H19A C19 H19C 109.5 . . ?
H19B C19 H19C 109.5 . . ?
O1 C20 C21 123.4(3) . . ?
O1 C20 C19 115.5(3) . . ?
C21 C20 C19 121.2(3) . . ?
C20 C21 C22 123.8(3) . . ?
C20 C21 C24 118.1(3) . . ?
C22 C21 C24 118.0(3) . . ?
O2 C22 C21 123.3(3) . . ?
O2 C22 C23 116.8(3) . . ?
C21 C22 C23 120.0(3) . . ?
C22 C23 H23A 109.5 . . ?
C22 C23 H23B 109.5 . . ?
H23A C23 H23B 109.5 . . ?
C22 C23 H23C 109.5 . . ?
H23A C23 H23C 109.5 . . ?
H23B C23 H23C 109.5 . . ?
N5 C24 C21 179.1(5) . . ?
N6 C25 C26 111.7(3) . . ?
N6 C25 H25 124.2 . . ?
C26 C25 H25 124.2 . . ?
C27 C26 C25 106.8(3) . . ?
C27 C26 H26 126.6 . . ?
C25 C26 H26 126.6 . . ?
C26 C27 C28 106.7(3) . . ?
C26 C27 H27 126.6 . . ?
C28 C27 H27 126.6 . . ?
C29 C28 N6 123.5(3) . . ?
C29 C28 C27 128.0(3) . . ?
N6 C28 C27 108.5(3) . . ?
C28 C29 C30 125.2(3) . . ?
C28 C29 C34 117.0(3) . . ?
C30 C29 C34 117.7(3) . . ?
C29 C30 N7 124.2(3) . . ?
C29 C30 C31 127.6(3) . . ?
N7 C30 C31 108.1(3) . . ?
C32 C31 C30 107.2(3) . . ?
C32 C31 H31 126.4 . . ?
C30 C31 H31 126.4 . . ?
C31 C32 C33 106.5(3) . . ?
C31 C32 H32 126.7 . . ?
C33 C32 H32 126.7 . . ?
N7 C33 C32 111.5(3) . . ?
N7 C33 H33 124.2 . . ?
C32 C33 H33 124.2 . . ?
C39 C34 C35 118.9(3) . . ?
C39 C34 C29 121.0(3) . . ?
C35 C34 C29 120.1(3) . . ?
C36 C35 C34 121.1(3) . . ?
C36 C35 H35 119.4 . . ?
C34 C35 H35 119.4 . . ?
C37 C36 C35 118.4(3) . . ?
C37 C36 H36 120.8 . . ?
C35 C36 H36 120.8 . . ?
C38 C37 C36 121.5(3) . . ?
C38 C37 N8 119.1(3) . . ?
C36 C37 N8 119.3(3) . . ?
C37 C38 C39 119.6(3) . . ?
C37 C38 H38 120.2 . . ?
C39 C38 H38 120.2 . . ?
C34 C39 C38 120.4(3) . . ?
C34 C39 H39 119.8 . . ?
C38 C39 H39 119.8 . . ?
N9 C40 N8 111.0(3) . . ?
N9 C40 H40 124.5 . . ?
N8 C40 H40 124.5 . . ?
C42 C41 N8 106.0(3) . . ?
C42 C41 H41 127.0 . . ?
N8 C41 H41 127.0 . . ?
C41 C42 N9 110.0(3) . . ?
C41 C42 H42 125.0 . . ?
N9 C42 H42 125.0 . . ?
C44 C43 H43A 109.5 . . ?
C44 C43 H43B 109.5 . . ?
H43A C43 H43B 109.5 . . ?
C44 C43 H43C 109.5 . . ?
H43A C43 H43C 109.5 . . ?
H43B C43 H43C 109.5 . . ?
O3 C44 C45 123.6(3) . . ?
O3 C44 C43 115.2(3) . . ?
C45 C44 C43 121.2(3) . . ?
C44 C45 C46 123.8(3) . . ?
C44 C45 C48 117.1(3) . . ?
C46 C45 C48 119.1(3) . . ?
O4 C46 C45 122.9(3) . . ?
O4 C46 C47 116.5(3) . . ?
C45 C46 C47 120.6(3) . . ?
C46 C47 H47A 109.5 . . ?
C46 C47 H47B 109.5 . . ?
H47A C47 H47B 109.5 . . ?
C46 C47 H47C 109.5 . . ?
H47A C47 H47C 109.5 . . ?
H47B C47 H47C 109.5 . . ?
N10 C48 C45 177.8(4) . . ?
F1 C49 F2 107.4(4) . . ?
F1 C49 F3 107.9(4) . . ?
F2 C49 F3 108.3(4) . . ?
F1 C49 S1 111.1(3) . . ?
F2 C49 S1 111.2(4) . . ?
F3 C49 S1 110.8(3) . . ?
C1 N1 C4 106.0(3) . . ?
C1 N1 Cu1 126.7(2) . . ?
C4 N1 Cu1 127.2(2) . . ?
C9 N2 C6 106.4(3) . . ?
C9 N2 Cu1 126.5(2) . . ?
C6 N2 Cu1 127.1(2) . . ?
C16 N3 C17 107.1(3) . . ?
C16 N3 C13 126.6(3) . . ?
C17 N3 C13 126.2(3) . . ?
C16 N4 C18 105.7(3) . . ?
C16 N4 Ag1 121.3(2) . . ?
C18 N4 Ag1 132.7(2) . . ?
C25 N6 C28 106.3(3) . . ?
C25 N6 Cu2 125.7(2) . . ?
C28 N6 Cu2 127.8(2) . . ?
C33 N7 C30 106.6(3) . . ?
C33 N7 Cu2 126.0(2) . . ?
C30 N7 Cu2 127.4(2) . . ?
C40 N8 C41 107.2(3) . . ?
C40 N8 C37 125.9(3) . . ?
C41 N8 C37 126.9(3) . . ?
C40 N9 C42 105.8(3) . . ?
C40 N9 Ag1 126.5(2) . . ?
C42 N9 Ag1 127.7(2) . . ?
C48 N10 Ag1 140.7(3) . 1_665 ?
C20 O1 Cu1 129.5(2) . . ?
C22 O2 Cu1 129.4(2) . . ?
C44 O3 Cu2 126.8(2) . . ?
C46 O4 Cu2 126.4(2) . . ?
S1 O5 Cu2 139.21(16) . . ?
O7 S1 O6 115.46(19) . . ?
O7 S1 O5 115.10(17) . . ?
O6 S1 O5 114.19(18) . . ?
O7 S1 C49 104.4(2) . . ?
O6 S1 C49 103.87(19) . . ?
O5 S1 C49 101.4(2) . . ?
O1 Cu1 N2 178.00(11) . . ?
O1 Cu1 O2 88.91(10) . . ?
N2 Cu1 O2 90.00(10) . . ?
O1 Cu1 N1 88.83(10) . . ?
N2 Cu1 N1 92.24(11) . . ?
O2 Cu1 N1 177.64(11) . . ?
N7 Cu2 O3 172.42(11) . . ?
N7 Cu2 N6 91.30(11) . . ?
O3 Cu2 N6 88.70(10) . . ?
N7 Cu2 O4 91.47(10) . . ?
O3 Cu2 O4 88.15(10) . . ?
N6 Cu2 O4 175.88(11) . . ?
N7 Cu2 O5 96.69(10) . . ?
O3 Cu2 O5 90.88(10) . . ?
N6 Cu2 O5 92.07(10) . . ?
O4 Cu2 O5 90.63(9) . . ?
N4 Ag1 N9 154.93(10) . . ?
N4 Ag1 N10 109.79(10) . 1_445 ?
N9 Ag1 N10 93.94(10) . 1_445 ?
C56 C50 C51 119.8(4) . . ?
C56 C50 H50 120.1 . . ?
C51 C50 H50 120.1 . . ?
C50 C51 C52 119.8(4) . . ?
C50 C51 H51 120.1 . . ?
C52 C51 H51 120.1 . . ?
C51 C52 C53 120.9(5) . . ?
C51 C52 H52 119.5 . . ?
C53 C52 H52 119.5 . . ?
C55 C53 C52 119.6(4) . . ?
C55 C53 C57 121.5(4) . . ?
C52 C53 C57 118.9(4) . . ?
C53 C55 C56 118.7(4) . . ?
C53 C55 C58 121.9(4) . . ?
C56 C55 C58 119.4(4) . . ?
C50 C56 C55 121.2(4) . . ?
C50 C56 H56 119.4 . . ?
C55 C56 H56 119.4 . . ?
C53 C57 H57A 109.5 . . ?
C53 C57 H57B 109.5 . . ?
H57A C57 H57B 109.5 . . ?
C53 C57 H57C 109.5 . . ?
H57A C57 H57C 109.5 . . ?
H57B C57 H57C 109.5 . . ?
C55 C58 H58A 109.5 . . ?
C55 C58 H58B 109.5 . . ?
H58A C58 H58B 109.5 . . ?
C55 C58 H58C 109.5 . . ?
H58A C58 H58C 109.5 . . ?
H58B C58 H58C 109.5 . . ?

loop_
_geom_bond_atom_site_label_1
_geom_bond_atom_site_label_2
_geom_bond_distance
_geom_bond_site_symmetry_2
_geom_bond_publ_flag
C1 N1 1.334(4) . ?
C1 C2 1.411(5) . ?
C1 H1 0.9300 . ?
C2 C3 1.369(5) . ?
C2 H2 0.9300 . ?
C3 C4 1.419(4) . ?
C3 H3 0.9300 . ?
C4 C5 1.399(4) . ?
C4 N1 1.400(4) . ?
C5 C6 1.388(4) . ?
C5 C10 1.493(4) . ?
C6 N2 1.401(4) . ?
C6 C7 1.427(4) . ?
C7 C8 1.367(5) . ?
C7 H7 0.9300 . ?
C8 C9 1.406(5) . ?
C8 H8 0.9300 . ?
C9 N2 1.338(4) . ?
C9 H9 0.9300 . ?
C10 C11 1.392(4) . ?
C10 C15 1.393(4) . ?
C11 C12 1.383(4) . ?
C11 H11 0.9300 . ?
C12 C13 1.385(4) . ?
C12 H12 0.9300 . ?
C13 C14 1.386(4) . ?
C13 N3 1.428(4) . ?
C14 C15 1.388(4) . ?
C14 H14 0.9300 . ?
C15 H15 0.9300 . ?
C16 N4 1.313(4) . ?
C16 N3 1.349(4) . ?
C16 H16 0.9300 . ?
C17 C18 1.352(5) . ?
C17 N3 1.381(4) . ?
C17 H17 0.9300 . ?
C18 N4 1.377(4) . ?
C18 H18 0.9300 . ?
C19 C20 1.498(5) . ?
C19 H19A 0.9600 . ?
C19 H19B 0.9600 . ?
C19 H19C 0.9600 . ?
C20 O1 1.262(4) . ?
C20 C21 1.408(5) . ?
C21 C22 1.411(5) . ?
C21 C24 1.441(5) . ?
C22 O2 1.262(4) . ?
C22 C23 1.492(5) . ?
C23 H23A 0.9600 . ?
C23 H23B 0.9600 . ?
C23 H23C 0.9600 . ?
C24 N5 1.147(5) . ?
C25 N6 1.331(4) . ?
C25 C26 1.408(5) . ?
C25 H25 0.9300 . ?
C26 C27 1.360(5) . ?
C26 H26 0.9300 . ?
C27 C28 1.434(5) . ?
C27 H27 0.9300 . ?
C28 C29 1.393(4) . ?
C28 N6 1.394(4) . ?
C29 C30 1.398(4) . ?
C29 C34 1.496(4) . ?
C30 N7 1.400(4) . ?
C30 C31 1.422(4) . ?
C31 C32 1.374(5) . ?
C31 H31 0.9300 . ?
C32 C33 1.403(4) . ?
C32 H32 0.9300 . ?
C33 N7 1.335(4) . ?
C33 H33 0.9300 . ?
C34 C39 1.379(4) . ?
C34 C35 1.396(4) . ?
C35 C36 1.392(4) . ?
C35 H35 0.9300 . ?
C36 C37 1.380(4) . ?
C36 H36 0.9300 . ?
C37 C38 1.372(4) . ?
C37 N8 1.434(4) . ?
C38 C39 1.392(4) . ?
C38 H38 0.9300 . ?
C39 H39 0.9300 . ?
C40 N9 1.320(4) . ?
C40 N8 1.342(4) . ?
C40 H40 0.9300 . ?
C41 C42 1.346(4) . ?
C41 N8 1.376(4) . ?
C41 H41 0.9300 . ?
C42 N9 1.369(4) . ?
C42 H42 0.9300 . ?
C43 C44 1.506(5) . ?
C43 H43A 0.9600 . ?
C43 H43B 0.9600 . ?
C43 H43C 0.9600 . ?
C44 O3 1.260(4) . ?
C44 C45 1.409(5) . ?
C45 C46 1.421(5) . ?
C45 C48 1.432(4) . ?
C46 O4 1.265(4) . ?
C46 C47 1.498(5) . ?
C47 H47A 0.9600 . ?
C47 H47B 0.9600 . ?
C47 H47C 0.9600 . ?
C48 N10 1.146(4) . ?
C49 F1 1.318(5) . ?
C49 F2 1.319(5) . ?
C49 F3 1.330(6) . ?
C49 S1 1.834(4) . ?
N1 Cu1 1.952(3) . ?
N2 Cu1 1.941(3) . ?
N4 Ag1 2.135(3) . ?
N6 Cu2 1.957(3) . ?
N7 Cu2 1.947(2) . ?
N9 Ag1 2.141(3) . ?
N10 Ag1 2.627(3) 1_665 ?
O1 Cu1 1.934(2) . ?
O2 Cu1 1.945(2) . ?
O3 Cu2 1.956(2) . ?
O4 Cu2 1.964(2) . ?
O5 S1 1.437(3) . ?
O5 Cu2 2.405(3) . ?
O6 S1 1.433(3) . ?
O7 S1 1.429(3) . ?
Ag1 N10 2.627(3) 1_445 ?
C50 C56 1.371(7) . ?
C50 C51 1.373(7) . ?
C50 H50 0.9300 . ?
C51 C52 1.379(7) . ?
C51 H51 0.9300 . ?
C52 C53 1.386(6) . ?
C52 H52 0.9300 . ?
C53 C55 1.384(5) . ?
C53 C57 1.512(6) . ?
C55 C56 1.400(5) . ?
C55 C58 1.505(6) . ?
C56 H56 0.9300 . ?
C57 H57A 0.9600 . ?
C57 H57B 0.9600 . ?
C57 H57C 0.9600 . ?
C58 H58A 0.9600 . ?
C58 H58B 0.9600 . ?
C58 H58C 0.9600 . ?
